data_1503053
loop_
_publ_author_name
'Li, Changkun'
'Zhang, Hang'
'Feng, Jiajie'
'Zhang, Yan'
'Wang, Jianbo'

_publ_section_title
;
 Rh(I)-catalyzed carbonylative carbocyclization of tethered ene- and
 yne-cyclopropenes.
;
_journal_issue 13
_journal_name_full 'Organic letters'
_journal_page_first 3082
_journal_page_last 3085
_journal_paper_doi 10.1021/ol101091r
_journal_volume 12
_journal_year 2010
_chemical_formula_sum 'C26 H25 N O2 S'
_chemical_formula_weight 415.53
_chemical_name_systematic
; 
 ? 
;
_space_group_IT_number 14
_symmetry_cell_setting monoclinic
_symmetry_space_group_name_Hall '-P 2ybc'
_symmetry_space_group_name_H-M 'P 1 21/c 1'
_atom_sites_solution_hydrogens geom
_atom_sites_solution_primary direct
_atom_sites_solution_secondary difmap
_audit_creation_method SHELXL-97
_cell_angle_alpha 90.00
_cell_angle_beta 92.99(3)
_cell_angle_gamma 90.00
_cell_formula_units_Z 4
_cell_length_a 24.460(5)
_cell_length_b 7.3613(15)
_cell_length_c 12.014(2)
_cell_measurement_reflns_used 7898
_cell_measurement_temperature 298(2)
_cell_measurement_theta_max 27.49
_cell_measurement_theta_min 2.50
_cell_volume 2160.3(7)
_computing_cell_refinement Rapid-AUTO
_computing_data_collection 'Rapid-AUTO (Rigaku,2000)'
_computing_data_reduction 'CrystalStructure (Rigaku/MSC,2000)'
_computing_molecular_graphics 'Siemens SHELXTL V4.2,(Sheldrick,1990)'
_computing_publication_material SHELXL-97,(Sheldrick,1997)
_computing_structure_refinement SHELXL-97,(Sheldrick,1997)
_computing_structure_solution SHELXS-97,(Sheldrick,1997)
_diffrn_ambient_temperature 298(2)
_diffrn_detector_area_resol_mean 10.00
_diffrn_measured_fraction_theta_full 0.987
_diffrn_measured_fraction_theta_max 0.987
_diffrn_measurement_device_type 'Rigaku RAXIS RAPID IP'
_diffrn_measurement_method \W
_diffrn_radiation_monochromator graphite
_diffrn_radiation_source 'fine-focus sealed tube'
_diffrn_radiation_type MoK\a
_diffrn_radiation_wavelength 0.71073
_diffrn_reflns_av_R_equivalents 0.0443
_diffrn_reflns_av_sigmaI/netI 0.1510
_diffrn_reflns_limit_h_max 31
_diffrn_reflns_limit_h_min -31
_diffrn_reflns_limit_k_max 7
_diffrn_reflns_limit_k_min -9
_diffrn_reflns_limit_l_max 15
_diffrn_reflns_limit_l_min -15
_diffrn_reflns_number 7898
_diffrn_reflns_theta_full 27.49
_diffrn_reflns_theta_max 27.49
_diffrn_reflns_theta_min 2.50
_diffrn_standards_decay_% 0
_diffrn_standards_interval_count 0
_diffrn_standards_interval_time 0
_diffrn_standards_number 0
_exptl_absorpt_coefficient_mu 0.172
_exptl_absorpt_correction_T_max 0.9663
_exptl_absorpt_correction_T_min 0.9342
_exptl_absorpt_correction_type empirical
_exptl_absorpt_process_details
; 
                                  HIGASHI, T. (1995). Abscor-Empirical
                                  Absorption Correction based on Fourier
                                  Series Approximation.
                                  Rigaku Corporation,Tokyo,Japan.
;
_exptl_crystal_density_diffrn 1.278
_exptl_crystal_density_method 'not measured'
_exptl_crystal_F_000 880
_exptl_crystal_size_max 0.40
_exptl_crystal_size_mid 0.40
_exptl_crystal_size_min 0.20
_refine_diff_density_max 0.234
_refine_diff_density_min -0.257
_refine_diff_density_rms 0.049
_refine_ls_extinction_coef 0.0203(6)
_refine_ls_extinction_expression Fc^*^=kFc[1+0.001xFc^2^\l^3^/sin(2\q)]^-1/4^
_refine_ls_extinction_method SHELXL
_refine_ls_goodness_of_fit_ref 1.000
_refine_ls_hydrogen_treatment none
_refine_ls_matrix_type full
_refine_ls_number_parameters 273
_refine_ls_number_reflns 4905
_refine_ls_number_restraints 0
_refine_ls_restrained_S_all 1.000
_refine_ls_R_factor_all 0.1132
_refine_ls_R_factor_gt 0.0460
_refine_ls_shift/su_max 0.001
_refine_ls_shift/su_mean 0.000
_refine_ls_structure_factor_coef Fsqd
_refine_ls_weighting_details 'calc w=1/[\s^2^(Fo^2^)+(0.0080P)^2^+0.0000P] where P=(Fo^2^+2Fc^2^)/3'
_refine_ls_weighting_scheme calc
_refine_ls_wR_factor_gt 0.0799
_refine_ls_wR_factor_ref 0.0839
_reflns_number_gt 1848
_reflns_number_total 4905
_reflns_threshold_expression >2sigma(I)
_cod_data_source_file ol101091r_si_004.cif
_cod_data_source_block lck5c
_cod_depositor_comments
;
The following automatic conversions were performed:

'_exptl_absorpt_correction_type' value 'Empirical' changed to
'empirical' according to
/home/saulius/struct/CIF-dictionaries/cif_core.dic dictionary named
'cif_core.dic' version 2.4.2 from 2011-04-26.

Automatic conversion script
Id: cif_fix_values 1715 2011-07-08 13:25:40Z adriana 
;
_cod_original_sg_symbol_H-M P21/c
_cod_database_code 1503053

loop_
_symmetry_equiv_pos_as_xyz
'x, y, z'
'-x, y+1/2, -z+1/2'
'-x, -y, -z'
'x, -y-1/2, z-1/2'

loop_
_atom_site_label
_atom_site_type_symbol
_atom_site_fract_x
_atom_site_fract_y
_atom_site_fract_z
_atom_site_U_iso_or_equiv
_atom_site_adp_type
_atom_site_occupancy
_atom_site_symmetry_multiplicity
_atom_site_calc_flag
_atom_site_refinement_flags
C1 C 0.29739(9) 0.4129(3) 0.41870(19) 0.0483(7) Uani 1 1 d .
H1A H 0.3320 0.4004 0.4612 0.058 Uiso 1 1 calc R
H1B H 0.2766 0.3014 0.4243 0.058 Uiso 1 1 calc R
C2 C 0.26490(9) 0.5775(3) 0.45814(19) 0.0403(7) Uani 1 1 d .
H2 H 0.2745 0.6047 0.5366 0.048 Uiso 1 1 calc R
C3 C 0.20308(8) 0.5608(3) 0.43822(18) 0.0332(6) Uani 1 1 d .
C4 C 0.18187(9) 0.6975(3) 0.37657(19) 0.0390(6) Uani 1 1 d .
C5 C 0.22625(9) 0.8237(4) 0.3410(2) 0.0700(9) Uani 1 1 d .
H5A H 0.2220 0.9430 0.3737 0.084 Uiso 1 1 calc R
H5B H 0.2247 0.8360 0.2606 0.084 Uiso 1 1 calc R
C6 C 0.28017(9) 0.7396(3) 0.3820(2) 0.0509(8) Uani 1 1 d .
H6 H 0.3022 0.8287 0.4252 0.061 Uiso 1 1 calc R
C7 C 0.31367(11) 0.6564(4) 0.2920(2) 0.0678(9) Uani 1 1 d .
H7A H 0.3008 0.6993 0.2189 0.081 Uiso 1 1 calc R
H7B H 0.3521 0.6877 0.3039 0.081 Uiso 1 1 calc R
C8 C 0.40931(9) 0.3206(3) 0.29671(19) 0.0373(6) Uani 1 1 d .
C9 C 0.45050(10) 0.4260(3) 0.2568(2) 0.0494(7) Uani 1 1 d .
H9 H 0.4435 0.4987 0.1944 0.059 Uiso 1 1 calc R
C10 C 0.50225(10) 0.4243(4) 0.3092(2) 0.0555(8) Uani 1 1 d .
H10 H 0.5299 0.4935 0.2801 0.067 Uiso 1 1 calc R
C11 C 0.51365(10) 0.3217(4) 0.4040(2) 0.0473(7) Uani 1 1 d .
C12 C 0.57035(9) 0.3217(4) 0.4600(2) 0.0807(10) Uani 1 1 d .
H12A H 0.5812 0.1991 0.4773 0.121 Uiso 1 1 calc R
H12B H 0.5702 0.3915 0.5275 0.121 Uiso 1 1 calc R
H12C H 0.5957 0.3744 0.4109 0.121 Uiso 1 1 calc R
C13 C 0.47163(11) 0.2205(3) 0.4447(2) 0.0499(7) Uani 1 1 d .
H13 H 0.4781 0.1527 0.5094 0.060 Uiso 1 1 calc R
C14 C 0.42004(10) 0.2175(3) 0.3915(2) 0.0463(7) Uani 1 1 d .
H14 H 0.3926 0.1462 0.4196 0.056 Uiso 1 1 calc R
C15 C 0.17650(9) 0.4007(3) 0.48578(19) 0.0338(6) Uani 1 1 d .
C16 C 0.19615(10) 0.3246(4) 0.5860(2) 0.0498(7) Uani 1 1 d .
H16 H 0.2262 0.3771 0.6240 0.060 Uiso 1 1 calc R
C17 C 0.17198(12) 0.1722(4) 0.6306(2) 0.0637(9) Uani 1 1 d .
H17 H 0.1858 0.1242 0.6979 0.076 Uiso 1 1 calc R
C18 C 0.12754(12) 0.0924(4) 0.5754(3) 0.0652(9) Uani 1 1 d .
H18 H 0.1109 -0.0083 0.6059 0.078 Uiso 1 1 calc R
C19 C 0.10783(10) 0.1619(4) 0.4751(2) 0.0550(8) Uani 1 1 d .
H19 H 0.0782 0.1071 0.4370 0.066 Uiso 1 1 calc R
C20 C 0.13225(9) 0.3146(3) 0.43047(19) 0.0425(7) Uani 1 1 d .
H20 H 0.1187 0.3600 0.3623 0.051 Uiso 1 1 calc R
C21 C 0.12395(9) 0.7417(3) 0.3489(2) 0.0393(7) Uani 1 1 d .
C22 C 0.08292(9) 0.7044(3) 0.4218(2) 0.0454(7) Uani 1 1 d .
H22 H 0.0919 0.6447 0.4885 0.054 Uiso 1 1 calc R
C23 C 0.02913(10) 0.7542(3) 0.3973(2) 0.0519(8) Uani 1 1 d .
H23 H 0.0025 0.7287 0.4475 0.062 Uiso 1 1 calc R
C24 C 0.01509(11) 0.8417(4) 0.2986(3) 0.0637(9) Uani 1 1 d .
H24 H -0.0211 0.8741 0.2815 0.076 Uiso 1 1 calc R
C25 C 0.05499(12) 0.8809(4) 0.2252(2) 0.0673(9) Uani 1 1 d .
H25 H 0.0458 0.9412 0.1588 0.081 Uiso 1 1 calc R
C26 C 0.10864(10) 0.8305(3) 0.2501(2) 0.0531(8) Uani 1 1 d .
H26 H 0.1351 0.8567 0.1997 0.064 Uiso 1 1 calc R
N1 N 0.30580(7) 0.4598(3) 0.30128(16) 0.0462(6) Uani 1 1 d .
O1 O 0.34741(7) 0.4019(3) 0.12235(14) 0.0759(6) Uani 1 1 d .
O2 O 0.32139(7) 0.1410(3) 0.24242(15) 0.0730(6) Uani 1 1 d .
S1 S 0.34324(3) 0.32069(12) 0.23075(6) 0.0541(2) Uani 1 1 d .

loop_
_atom_site_aniso_label
_atom_site_aniso_U_11
_atom_site_aniso_U_22
_atom_site_aniso_U_33
_atom_site_aniso_U_23
_atom_site_aniso_U_13
_atom_site_aniso_U_12
C1 0.0382(15) 0.056(2) 0.0514(19) 0.0127(15) 0.0097(13) 0.0038(14)
C2 0.0393(15) 0.0401(19) 0.0418(16) 0.0013(14) 0.0062(12) 0.0028(14)
C3 0.0309(14) 0.0388(18) 0.0308(15) -0.0073(13) 0.0095(11) -0.0035(13)
C4 0.0409(15) 0.0361(18) 0.0411(16) 0.0019(13) 0.0133(12) 0.0001(14)
C5 0.0480(17) 0.049(2) 0.114(3) 0.0258(19) 0.0212(17) 0.0027(16)
C6 0.0391(16) 0.044(2) 0.071(2) -0.0021(15) 0.0122(14) 0.0001(14)
C7 0.068(2) 0.063(2) 0.074(2) 0.0175(18) 0.0223(17) 0.0168(18)
C8 0.0387(14) 0.0375(17) 0.0366(16) -0.0040(13) 0.0099(12) -0.0004(13)
C9 0.0508(17) 0.053(2) 0.0458(17) 0.0063(14) 0.0130(14) -0.0049(15)
C10 0.0425(18) 0.055(2) 0.071(2) -0.0031(17) 0.0199(16) -0.0120(15)
C11 0.0423(16) 0.044(2) 0.0552(19) -0.0245(16) 0.0022(14) 0.0074(15)
C12 0.0524(18) 0.089(3) 0.098(3) -0.034(2) -0.0152(17) 0.0186(18)
C13 0.0614(19) 0.046(2) 0.0431(17) 0.0016(14) 0.0095(15) 0.0183(16)
C14 0.0428(16) 0.048(2) 0.0502(18) 0.0023(15) 0.0194(13) 0.0046(14)
C15 0.0309(14) 0.0383(18) 0.0327(16) -0.0064(12) 0.0081(11) 0.0046(13)
C16 0.0493(16) 0.061(2) 0.0400(17) 0.0018(16) 0.0108(13) 0.0032(16)
C17 0.084(2) 0.061(2) 0.0476(19) 0.0171(17) 0.0191(17) 0.013(2)
C18 0.079(2) 0.052(2) 0.068(2) 0.0147(18) 0.0354(18) 0.0013(19)
C19 0.0559(18) 0.041(2) 0.070(2) -0.0046(16) 0.0180(16) -0.0010(15)
C20 0.0495(16) 0.0378(18) 0.0409(16) 0.0018(14) 0.0107(13) 0.0044(15)
C21 0.0404(15) 0.0367(18) 0.0415(16) 0.0004(13) 0.0079(13) 0.0088(13)
C22 0.0440(16) 0.0443(18) 0.0483(17) 0.0042(14) 0.0082(13) 0.0020(14)
C23 0.0405(17) 0.050(2) 0.066(2) -0.0034(15) 0.0109(14) 0.0017(14)
C24 0.0471(18) 0.066(2) 0.077(2) -0.0145(19) -0.0054(17) 0.0153(16)
C25 0.071(2) 0.080(3) 0.051(2) 0.0069(16) -0.0011(17) 0.0303(19)
C26 0.0579(18) 0.055(2) 0.0484(18) 0.0059(15) 0.0165(14) 0.0193(16)
N1 0.0426(12) 0.0526(17) 0.0444(14) 0.0025(12) 0.0097(10) 0.0109(12)
O1 0.0703(13) 0.1223(18) 0.0350(12) 0.0025(12) 0.0005(9) 0.0191(12)
O2 0.0599(12) 0.0621(16) 0.0972(17) -0.0283(11) 0.0048(11) -0.0183(11)
S1 0.0451(4) 0.0700(6) 0.0471(5) -0.0094(4) 0.0020(3) 0.0038(4)

loop_
_atom_type_symbol
_atom_type_description
_atom_type_scat_dispersion_real
_atom_type_scat_dispersion_imag
_atom_type_scat_source
C C 0.0033 0.0016 'International Tables Vol C Tables 4.2.6.8 and 6.1.1.4'
H H 0.0000 0.0000 'International Tables Vol C Tables 4.2.6.8 and 6.1.1.4'
N N 0.0061 0.0033 'International Tables Vol C Tables 4.2.6.8 and 6.1.1.4'
O O 0.0106 0.0060 'International Tables Vol C Tables 4.2.6.8 and 6.1.1.4'
S S 0.1246 0.1234 'International Tables Vol C Tables 4.2.6.8 and 6.1.1.4'

loop_
_geom_angle_atom_site_label_1
_geom_angle_atom_site_label_2
_geom_angle_atom_site_label_3
_geom_angle
N1 C1 C2 102.13(18)
N1 C1 H1A 111.3
C2 C1 H1A 111.3
N1 C1 H1B 111.3
C2 C1 H1B 111.3
H1A C1 H1B 109.2
C3 C2 C1 114.4(2)
C3 C2 C6 103.64(19)
C1 C2 C6 106.17(19)
C3 C2 H2 110.8
C1 C2 H2 110.8
C6 C2 H2 110.8
C4 C3 C15 130.5(2)
C4 C3 C2 112.3(2)
C15 C3 C2 117.2(2)
C3 C4 C21 129.1(2)
C3 C4 C5 110.9(2)
C21 C4 C5 119.9(2)
C4 C5 C6 106.5(2)
C4 C5 H5A 110.4
C6 C5 H5A 110.4
C4 C5 H5B 110.4
C6 C5 H5B 110.4
H5A C5 H5B 108.6
C5 C6 C7 115.2(2)
C5 C6 C2 105.78(19)
C7 C6 C2 105.3(2)
C5 C6 H6 110.1
C7 C6 H6 110.1
C2 C6 H6 110.1
N1 C7 C6 105.4(2)
N1 C7 H7A 110.7
C6 C7 H7A 110.7
N1 C7 H7B 110.7
C6 C7 H7B 110.7
H7A C7 H7B 108.8
C9 C8 C14 119.0(2)
C9 C8 S1 120.9(2)
C14 C8 S1 120.07(19)
C8 C9 C10 120.3(2)
C8 C9 H9 119.9
C10 C9 H9 119.9
C11 C10 C9 121.3(2)
C11 C10 H10 119.3
C9 C10 H10 119.3
C13 C11 C10 117.7(2)
C13 C11 C12 121.8(3)
C10 C11 C12 120.5(3)
C11 C12 H12A 109.5
C11 C12 H12B 109.5
H12A C12 H12B 109.5
C11 C12 H12C 109.5
H12A C12 H12C 109.5
H12B C12 H12C 109.5
C11 C13 C14 121.6(2)
C11 C13 H13 119.2
C14 C13 H13 119.2
C8 C14 C13 120.1(2)
C8 C14 H14 120.0
C13 C14 H14 120.0
C16 C15 C20 117.1(2)
C16 C15 C3 121.2(2)
C20 C15 C3 121.7(2)
C17 C16 C15 121.7(2)
C17 C16 H16 119.2
C15 C16 H16 119.2
C18 C17 C16 120.0(3)
C18 C17 H17 120.0
C16 C17 H17 120.0
C19 C18 C17 119.8(3)
C19 C18 H18 120.1
C17 C18 H18 120.1
C18 C19 C20 120.0(3)
C18 C19 H19 120.0
C20 C19 H19 120.0
C15 C20 C19 121.4(2)
C15 C20 H20 119.3
C19 C20 H20 119.3
C26 C21 C22 117.3(2)
C26 C21 C4 120.6(2)
C22 C21 C4 122.0(2)
C23 C22 C21 121.5(2)
C23 C22 H22 119.2
C21 C22 H22 119.2
C24 C23 C22 119.9(2)
C24 C23 H23 120.0
C22 C23 H23 120.0
C23 C24 C25 119.7(2)
C23 C24 H24 120.2
C25 C24 H24 120.2
C24 C25 C26 120.0(3)
C24 C25 H25 120.0
C26 C25 H25 120.0
C25 C26 C21 121.5(2)
C25 C26 H26 119.2
C21 C26 H26 119.2
C7 N1 C1 109.2(2)
C7 N1 S1 119.92(17)
C1 N1 S1 117.20(17)
O2 S1 O1 120.96(12)
O2 S1 N1 107.72(11)
O1 S1 N1 106.00(11)
O2 S1 C8 107.02(12)
O1 S1 C8 107.46(12)
N1 S1 C8 106.97(11)

loop_
_geom_bond_atom_site_label_1
_geom_bond_atom_site_label_2
_geom_bond_distance
C1 N1 1.477(3)
C1 C2 1.537(3)
C1 H1A 0.9700
C1 H1B 0.9700
C2 C3 1.524(3)
C2 C6 1.560(3)
C2 H2 0.9800
C3 C4 1.338(3)
C3 C15 1.476(3)
C4 C21 1.475(3)
C4 C5 1.507(3)
C5 C6 1.516(3)
C5 H5A 0.9700
C5 H5B 0.9700
C6 C7 1.519(3)
C6 H6 0.9800
C7 N1 1.465(3)
C7 H7A 0.9700
C7 H7B 0.9700
C8 C9 1.378(3)
C8 C14 1.382(3)
C8 S1 1.762(2)
C9 C10 1.384(3)
C9 H9 0.9300
C10 C11 1.383(3)
C10 H10 0.9300
C11 C13 1.379(3)
C11 C12 1.510(3)
C12 H12A 0.9600
C12 H12B 0.9600
C12 H12C 0.9600
C13 C14 1.385(3)
C13 H13 0.9300
C14 H14 0.9300
C15 C16 1.390(3)
C15 C20 1.393(3)
C16 C17 1.389(3)
C16 H16 0.9300
C17 C18 1.375(3)
C17 H17 0.9300
C18 C19 1.373(3)
C18 H18 0.9300
C19 C20 1.393(3)
C19 H19 0.9300
C20 H20 0.9300
C21 C26 1.389(3)
C21 C22 1.393(3)
C22 C23 1.383(3)
C22 H22 0.9300
C23 C24 1.378(3)
C23 H23 0.9300
C24 C25 1.380(3)
C24 H24 0.9300
C25 C26 1.381(3)
C25 H25 0.9300
C26 H26 0.9300
N1 S1 1.639(2)
O1 S1 1.4414(18)
O2 S1 1.4364(18)
